data_1574039
loop_
_publ_author_name
'Tian, Jiabao'
'Ling, Jiahao'
'Wang, Yanan'
'Zhou, Lei'

_publ_section_title
;
 Blue light-induced diazo cross-coupling: synthesis of allyldiazo
 compounds through reshuffling of functionalities.
;
_journal_issue 13
_journal_name_full 'Chemical science'
_journal_page_first 5701
_journal_page_last 5706
_journal_paper_doi 10.1039/d5sc00277j
_journal_volume 16
_journal_year 2025
_chemical_formula_moiety 'C20 H17 Cl N2 O3'
_chemical_formula_sum 'C20 H17 Cl N2 O3'
_chemical_formula_weight 368.80
_space_group_crystal_system triclinic
_space_group_IT_number 1
_space_group_name_Hall 'P 1'
_space_group_name_H-M_alt 'P 1'
_atom_sites_solution_hydrogens geom
_atom_sites_solution_primary dual
_audit_creation_date 2023-09-14
_audit_creation_method
;
Olex2 1.2
(compiled 2018.05.29 svn.r3508 for OlexSys, GUI svn.r5506)
;
_audit_update_record
;
2024-07-10 deposited with the CCDC.	2025-02-28 downloaded from the CCDC.
;
_cell_angle_alpha 98.57(2)
_cell_angle_beta 97.62(2)
_cell_angle_gamma 91.31(3)
_cell_formula_units_Z 2
_cell_length_a 5.872(3)
_cell_length_b 7.735(3)
_cell_length_c 20.137(3)
_cell_measurement_reflns_used 1296
_cell_measurement_temperature 149.99(10)
_cell_measurement_theta_max 75.8680
_cell_measurement_theta_min 4.4838
_cell_volume 895.6(6)
_computing_cell_refinement 'CrysAlisPro 1.171.42.92a (Rigaku OD, 2023)'
_computing_data_collection 'CrysAlisPro 1.171.42.92a (Rigaku OD, 2023)'
_computing_data_reduction 'CrysAlisPro 1.171.42.92a (Rigaku OD, 2023)'
_computing_molecular_graphics 'Olex2 (Dolomanov et al., 2009)'
_computing_publication_material 'Olex2 (Dolomanov et al., 2009)'
_computing_structure_refinement 'ShelXL (Sheldrick, 2015)'
_computing_structure_solution 'ShelXT (Sheldrick, 2015)'
_diffrn_ambient_environment N~2~
_diffrn_ambient_temperature 149.99(10)
_diffrn_detector 'CCD plate'
_diffrn_detector_area_resol_mean 5.2913
_diffrn_detector_type AtlasS2
_diffrn_measured_fraction_theta_full 0.997
_diffrn_measured_fraction_theta_max 0.997
_diffrn_measurement_details
;
List of Runs (angles in degrees, time in seconds):

  # Type    Start    End  Width  t~exp~   \w     \q     \k     \f   Frames
#--------------------------------------------------------------------------
  1  \w    -47.00 -13.00   1.00    1.50    --  -40.69 125.00 120.00   34
  2  \w   -112.00 -25.00   1.00    1.50    --  -40.69 -38.00-120.00   87
  3  \w   -113.00 -27.00   1.00    1.50    --  -40.69 -38.00 -30.00   86
  4  \w    -75.00  -7.00   1.00    1.50    --  -40.69 125.00  30.00   68
  5  \w     46.00  92.00   1.00    1.50    --   40.69-125.00 -60.00   46
  6  \w    108.00 156.00   1.00    6.00    --  104.75 125.00 150.00   48
  7  \w     46.00  78.00   1.00    6.00    --  104.75-125.00-120.00   32
  8  \w     32.00 132.00   1.00    6.00    --  104.75 -77.00  60.00  100
  9  \w     95.00 125.00   1.00    6.00    --  104.75 -30.00  30.00   30
 10  \w     44.00  73.00   1.00    6.00    --  104.75 -30.00  30.00   29
 11  \w     84.00 111.00   1.00    6.00    --  104.75-125.00   0.00   27
 12  \w     82.00 113.00   1.00    6.00    --  104.75-125.00-120.00   31
 13  \w     64.00 175.00   1.00    6.00    --  104.75  15.00-120.00  111
 14  \w     37.00  64.00   1.00    6.00    --  104.75-125.00   0.00   27
 15  \w     44.00 113.00   1.00    6.00    --  104.75-125.00  30.00   69
 16  \w    112.00 178.00   1.00    6.00    --  104.75 102.00  59.00   66
 17  \w     85.00 174.00   1.00    6.00    --  104.75  61.00 120.00   89
 18  \w    141.00 168.00   1.00    6.00    --  104.75  77.00-180.00   27
 19  \w     41.00 119.00   1.00    6.00    --  104.75-133.00 -62.78   78
 20  \w      3.00  28.00   1.00    2.00    --   38.00  89.00-113.55   25
 21  \w      4.00  30.00   1.00    2.00    --   38.00  86.00  -9.87   26
 22  \w    -57.00  35.00   1.00    2.00    --  -42.19  19.00 -30.00   92
 23  \w   -110.00 -54.00   1.00    2.00    --  -42.19 -57.00 150.00   56
 24  \w    -44.00 -17.00   1.00    2.00    --  -42.19 -57.00 150.00   27
 25  \w     14.00  39.00   1.00    2.00    --   46.00  78.00  87.49   25
 26  \w     14.00  39.00   1.00    2.00    --   46.00  81.00 139.67   25
 27  \w     32.00  66.00   1.00    2.00    --   58.00  60.00 -11.31   34
 28  \w     29.00  58.00   1.00    2.00    --   58.00  66.00-126.98   29
 29  \w     28.00  63.00   1.00    2.00    --   58.00  70.00 164.56   35
 30  \w     28.00  53.00   1.00    2.00    --   58.00  71.00 -86.67   25
 31  \w     33.00  72.00   1.00    2.00    --   62.00  71.00  18.59   39
 32  \w     38.00  64.00   1.00    2.00    --   66.00  64.00 135.04   26
 33  \w     42.00  82.00   1.00    2.00    --   70.00  69.00 -75.21   40
 34  \w     40.00  68.00   1.00    2.00    --   70.00  71.00 -13.26   28
 35  \w     42.00  75.00   1.00    2.00    --   70.00  70.00  68.01   33
 36  \w     50.00  81.00   1.00    8.00    --   78.00  61.00 159.15   31
 37  \w     54.00  80.00   1.00    8.00    --   78.00  47.00-100.84   26
 38  \w    114.00 147.00   1.00    8.00    --   90.00  69.00 150.98   33
 39  \w     64.00  92.00   1.00    8.00    --   90.00  69.00 150.98   28
 40  \w     78.00 122.00   1.00    8.00    --  104.75  61.00 -60.00   44
 41  \w     77.00 139.00   1.00    8.00    --  104.75  62.00  60.76   62
 42  \w     77.00 103.00   1.00    8.00    --  104.75  61.00-150.00   26
 43  \w    132.00 161.00   1.00    8.00    --  104.75  61.00 -30.00   29
 44  \w     78.00 116.00   1.00    8.00    --  104.75  61.00 -30.00   38
 45  \w     78.00 104.00   1.00    8.00    --  104.75  61.00-180.00   26
 46  \w     77.00 151.00   1.00    8.00    --  104.75  61.00  30.00   74
 47  \w    135.00 171.00   1.00    8.00    --  104.75  61.00   0.00   36
 48  \w     77.00 111.00   1.00    8.00    --  104.75  61.00   0.00   34
 49  \w     77.00 123.00   1.00    8.00    --  104.75  61.00  90.00   46
 50  \w    128.00 173.00   1.00    8.00    --  104.75  61.00 -90.00   45
 51  \w     81.00 121.00   1.00    8.00    --  104.75  61.00 -90.00   40
 52  \w     77.00 103.00   1.00    8.00    --  104.75  61.00-120.00   26
 53  \w    133.00 172.00   1.00    8.00    --  104.75  61.00 -60.00   39
 54  \w     57.00  83.00   1.00    8.00    --   82.00  69.00 -72.09   26
 55  \w     52.00  81.00   1.00    8.00    --   82.00  71.00 113.04   29
 56  \w    129.00 154.00   1.00    8.00    --   82.00  71.00 113.04   25
 57  \w     62.00  88.00   1.00    8.00    --   90.00  67.00 -51.12   26
 58  \w     67.00  93.00   1.00    8.00    --   90.00  53.00-149.21   26
 59  \w     58.00  84.00   1.00    8.00    --   82.00  66.00-115.08   26
 60  \w      3.00  28.00   1.00    3.00    --  -42.19  57.00-120.00   25
 61  \w     14.00  39.00   1.00    3.00    --   46.00  80.00-169.67   25
 62  \w     42.00  68.00   1.00    3.00    --   62.00  71.00 -94.20   26
 63  \w     63.00  89.00   1.00   12.00    --   86.00  48.00  64.81   26
 64  \w     66.00  92.00   1.00   12.00    --   94.00  64.00  -7.95   26
 65  \w     89.00 136.00   1.00   12.00    --  104.75 -77.00   0.00   47
 66  \w     77.00 103.00   1.00   12.00    --  104.75  61.00 111.92   26
 67  \w     93.00 119.00   1.00   12.00    --  104.75  45.00-150.00   26
 68  \w     92.00 118.00   1.00   12.00    --  104.75  45.00 -90.00   26
 69  \w     80.00 106.00   1.00   12.00    --  104.75  61.00 120.00   26
 70  \w     86.00 112.00   1.00   12.00    --  104.75  45.00-180.00   26
 71  \w     23.00  49.00   1.00    4.00    --   50.00  70.00 150.79   26
 72  \w     34.00  60.00   1.00    4.00    --   62.00  71.00-119.78   26
 73  \w     45.00  71.00   1.00    4.00    --   70.00  64.00-162.18   26
 74  \w     44.00  70.00   1.00    4.00    --   74.00  71.00 -98.02   26
 75  \w     55.00  81.00   1.00   16.00    --   82.00  69.00-152.36   26
 76  \w     64.00  90.00   1.00   16.00    --   90.00  55.00-157.09   26
 77  \w     78.00 104.00   1.00   16.00    --  106.00  68.00 130.52   26
 78  \w     81.00 107.00   1.00   16.00    --  106.00  66.00-140.21   26
 79  \w     84.00 109.00   1.00   16.00    --  111.00-111.00 -60.00   25
 80  \w    125.00 163.00   1.00   16.00    --  111.00  61.00-180.00   38
 81  \w    110.00 146.00   1.00   16.00    --  111.00 111.00  30.00   36
 82  \w     54.00  81.00   1.00   16.00    --  111.00-111.00 -60.00   27
 83  \w     44.00  71.00   1.00   16.00    --  111.00 -77.00   0.00   27
 84  \w     61.00  93.00   1.00   16.00    --  111.00 178.00 -60.00   32
 85  \w    146.00 172.00   1.00   16.00    --  111.00  30.00   0.00   26
 86  \w     87.00 122.00   1.00   16.00    --  111.00  30.00   0.00   35
 87  \w     77.00 109.00   1.00   16.00    --  111.00-111.00 -90.00   32
 88  \w    127.00 178.00   1.00   16.00    --  111.00  61.00-120.00   51
 89  \w     80.00 108.00   1.00   16.00    --  111.00-111.00  60.00   28
 90  \w     92.00 124.00   1.00   16.00    --  111.00  45.00-150.00   32
 91  \w    132.00 177.00   1.00   16.00    --  111.00  45.00-150.00   45
 92  \w    120.00 155.00   1.00   16.00    --  111.00 111.00   0.00   35
 93  \w     84.00 115.00   1.00   16.00    --  111.00  61.00-120.00   31
 94  \w    117.00 145.00   1.00   16.00    --  111.00 111.00  90.00   28
 95  \w    149.00 175.00   1.00   16.00    --  111.00 111.00  90.00   26
 96  \w     71.00 106.00   1.00   16.00    --  111.00-111.00-180.00   35
 97  \w     74.00 109.00   1.00   16.00    --  111.00-111.00  90.00   35
 98  \w    110.00 142.00   1.00   16.00    --  111.00 -77.00   0.00   32
 99  \w     40.00  66.00   1.00   16.00    --  111.00-111.00-120.00   26
100  \w     84.00 109.00   1.00   16.00    --  111.00-111.00-120.00   25
101  \w     71.00 110.00   1.00   16.00    --  111.00 -45.00  60.00   39
102  \w     90.00 129.00   1.00   16.00    --  111.00  61.00   0.00   39
103  \w    144.00 170.00   1.00   16.00    --  111.00  61.00 -90.00   26
104  \w    103.00 159.00   1.00   16.00    --  111.00  77.00  90.00   56
105  \w     52.00 101.00   1.00   16.00    --  111.00-102.00 -43.00   49
106  \w    123.00 168.00   1.00   16.00    --  111.00 111.00 -60.00   45
107  \w     87.00 116.00   1.00   16.00    --  111.00  61.00 150.00   29
108  \w    130.00 168.00   1.00   16.00    --  111.00  61.00 150.00   38
109  \w     83.00 115.00   1.00   16.00    --  111.00  61.00 -90.00   32
110  \w     85.00 111.00   1.00   16.00    --  111.00  61.00 -60.00   26
111  \w    134.00 160.00   1.00   16.00    --  111.00  61.00 -60.00   26
112  \w     87.00 113.00   1.00   16.00    --  111.00  61.00  30.00   26
113  \w     76.00 125.00   1.00   16.00    --  111.00 -45.00 -30.00   49
114  \w     89.00 127.00   1.00   16.00    --  111.00  45.00  90.00   38
115  \w     91.00 117.00   1.00   16.00    --  111.00  45.00 150.00   26
116  \w     86.00 112.00   1.00   16.00    --  111.00  61.00-180.00   26
117  \w    129.00 174.00   1.00   16.00    --  111.00  77.00 120.00   45
118  \w    115.00 142.00   1.00   16.00    --  111.00 178.00 -60.00   27
119  \w    -44.00 129.00   1.00    4.00    --   42.19   0.00   0.00  173
120  \w    -44.00 129.00   1.00    4.00    --   42.19   0.00  30.00  173
121  \w    -44.00 125.00   1.00    4.00    --   42.19   0.00  60.00  169
122  \w    -44.00 129.00   1.00    4.00    --   42.19   0.00-180.00  173
123  \w    -44.00 129.00   1.00    4.00    --   42.19   0.00-150.00  173
124  \w    -44.00 129.00   1.00    4.00    --   42.19   0.00-120.00  173
125  \w    -44.00 129.00   1.00    4.00    --   42.19   0.00 -90.00  173
126  \w    -44.00 129.00   1.00    4.00    --   42.19   0.00 -60.00  173
127  \w    -44.00 129.00   1.00    4.00    --   42.19   0.00 -30.00  173
128  \w     20.00 122.00   1.00    4.00    --   50.00  70.00 150.79  102
129  \w     32.00  79.00   1.00    4.00    --   62.00  71.00-119.78   47
;
_diffrn_measurement_device 'four-circle diffractometer'
_diffrn_measurement_device_type 'SuperNova, Dual, Cu at home/near, AtlasS2'
_diffrn_measurement_method '\w scans'
_diffrn_orient_matrix_type 'CrysAlisPro convention (1999,Acta A55,543-557)'
_diffrn_orient_matrix_UB_11 -0.0246811000
_diffrn_orient_matrix_UB_12 -0.0166806000
_diffrn_orient_matrix_UB_13 0.0740220000
_diffrn_orient_matrix_UB_21 -0.0839009000
_diffrn_orient_matrix_UB_22 0.1880610000
_diffrn_orient_matrix_UB_23 0.0110012000
_diffrn_orient_matrix_UB_31 -0.2500898000
_diffrn_orient_matrix_UB_32 -0.0707356000
_diffrn_orient_matrix_UB_33 -0.0223878000
_diffrn_radiation_monochromator mirror
_diffrn_radiation_probe x-ray
_diffrn_radiation_type CuK\a
_diffrn_radiation_wavelength 1.54184
_diffrn_reflns_av_R_equivalents 0.0499
_diffrn_reflns_av_unetI/netI 0.0362
_diffrn_reflns_Laue_measured_fraction_full 0.997
_diffrn_reflns_Laue_measured_fraction_max 0.997
_diffrn_reflns_limit_h_max 6
_diffrn_reflns_limit_h_min -6
_diffrn_reflns_limit_k_max 9
_diffrn_reflns_limit_k_min -9
_diffrn_reflns_limit_l_max 23
_diffrn_reflns_limit_l_min -23
_diffrn_reflns_number 25218
_diffrn_reflns_point_group_measured_fraction_full 0.947
_diffrn_reflns_point_group_measured_fraction_max 0.947
_diffrn_reflns_theta_full 65.079
_diffrn_reflns_theta_max 65.079
_diffrn_reflns_theta_min 4.484
_diffrn_source 'micro-focus sealed X-ray tube'
_diffrn_source_type 'SuperNova (Cu) X-ray Source'
_exptl_absorpt_coefficient_mu 2.078
_exptl_absorpt_correction_T_max 1.00000
_exptl_absorpt_correction_T_min 0.76205
_exptl_absorpt_correction_type multi-scan
_exptl_absorpt_process_details
;
CrysAlisPro 1.171.42.92a (Rigaku Oxford Diffraction, 2023)
Empirical absorption correction using spherical harmonics,
implemented in SCALE3 ABSPACK scaling algorithm.
;
_exptl_crystal_colour yellow
_exptl_crystal_colour_primary yellow
_exptl_crystal_density_diffrn 1.368
_exptl_crystal_description block
_exptl_crystal_F_000 384
_exptl_crystal_size_max 0.15
_exptl_crystal_size_mid 0.08
_exptl_crystal_size_min 0.04
_refine_diff_density_max 0.500
_refine_diff_density_min -0.287
_refine_diff_density_rms 0.066
_refine_ls_abs_structure_details
;
 Flack x determined using 2032 quotients [(I+)-(I-)]/[(I+)+(I-)]
 (Parsons, Flack and Wagner, Acta Cryst. B69 (2013) 249-259).
;
_refine_ls_abs_structure_Flack 0.024(10)
_refine_ls_extinction_method none
_refine_ls_goodness_of_fit_ref 1.079
_refine_ls_hydrogen_treatment constr
_refine_ls_matrix_type full
_refine_ls_number_parameters 471
_refine_ls_number_reflns 5766
_refine_ls_number_restraints 3
_refine_ls_restrained_S_all 1.079
_refine_ls_R_factor_all 0.0641
_refine_ls_R_factor_gt 0.0582
_refine_ls_shift/su_max 0.000
_refine_ls_shift/su_mean 0.000
_refine_ls_structure_factor_coef Fsqd
_refine_ls_weighting_details 'w=1/[\s^2^(Fo^2^)+(0.1099P)^2^+0.3326P] where P=(Fo^2^+2Fc^2^)/3'
_refine_ls_weighting_scheme calc
_refine_ls_wR_factor_gt 0.1722
_refine_ls_wR_factor_ref 0.1779
_reflns_Friedel_coverage 0.899
_reflns_Friedel_fraction_full 0.896
_reflns_Friedel_fraction_max 0.896
_reflns_number_gt 4941
_reflns_number_total 5766
_reflns_threshold_expression 'I > 2\s(I)'
_cod_data_source_file d5sc00277j2.cif
_cod_data_source_block a23091303a0377
_cod_depositor_comments 'Adding full bibliography for 1574039--1574041.cif.'
_cod_original_cell_volume 895.6(5)
_cod_database_code 1574039
_shelx_shelxl_version_number 2014/7
_chemical_oxdiff_formula C20H17ClN2O3
_chemical_oxdiff_usercomment Cl1
_shelx_space_group_comment
;
The symmetry employed for this shelxl refinement is uniquely defined
by the following loop, which should always be used as a source of
symmetry information in preference to the above space-group names.
They are only intended as comments.
;
_shelx_estimated_absorpt_t_max 0.921
_shelx_estimated_absorpt_t_min 0.746
_diffrn_oxdiff_digest_frames
;
011cb8b7c74b36100f8f6ffa1132a0795b029181868
;
_reflns_odcompleteness_completeness 99.72
_reflns_odcompleteness_iscentric 1
_reflns_odcompleteness_theta 66.97
_olex2_refinement_description
;
1. Fixed Uiso
 At 1.2 times of:
  All C(H) groups, All C(H,H) groups
 At 1.5 times of:
  All C(H,H,H) groups
2.a Secondary CH2 refined with riding coordinates:
 C00W(H00A,H00B), C00Z(H00C,H00D), C01D(H01I,H01J), C01E(H01C,H01D)
2.b Aromatic/amide H refined with riding coordinates:
 C00E(H00E), C00F(H00F), C00H(H00H), C00K(H00K), C00L(H00L), C00M(H00M),
 C00N(H00N), C00O(H00O), C00R(H00R), C00X(H00X), C010(H010), C012(H012),
 C014(H014), C015(H015), C017(H017), C018(H018), C019(H019), C01A(H01A),
 C01B(H01B), C01C(H01H)
2.c Idealised Me refined as rotating group:
 C01F(H01E,H01F,H01G), C01G(H01K,H01L,H01M)
;
_olex2_date_sample_data_collection 2023-09-13
_olex2_submission_special_instructions 'No special instructions were received'
_oxdiff_exptl_absorpt_empirical_details
;
Empirical correction (ABSPACK) includes:
- Absorption correction using spherical harmonics
- Frame scaling
- Detector area scaling
;
_oxdiff_exptl_absorpt_empirical_full_max 2.481
_oxdiff_exptl_absorpt_empirical_full_min 0.651

loop_
_space_group_symop_operation_xyz
'x, y, z'

loop_
_atom_site_label
_atom_site_type_symbol
_atom_site_fract_x
_atom_site_fract_y
_atom_site_fract_z
_atom_site_U_iso_or_equiv
_atom_site_adp_type
_atom_site_occupancy
_atom_site_site_symmetry_order
_atom_site_calc_flag
_atom_site_refinement_flags_posn
_atom_site_refinement_flags_adp
_atom_site_refinement_flags_occupancy
_atom_site_disorder_assembly
_atom_site_disorder_group
Cl00 Cl 0.3801(3) 0.6507(3) 0.94129(9) 0.0676(6) Uani 1 1 d . . . . .
Cl1 Cl 0.9178(3) 1.1502(2) 0.94193(9) 0.0653(6) Uani 1 1 d . . . . .
O003 O 0.2436(7) -0.1511(4) 0.43797(19) 0.0327(8) Uani 1 1 d . . . . .
O004 O 0.6486(7) 0.3466(4) 0.43854(19) 0.0335(8) Uani 1 1 d . . . . .
N005 N 0.1648(7) 0.2704(6) 0.3993(2) 0.0298(9) Uani 1 1 d . . . . .
O006 O 0.4052(8) 0.1502(6) 0.2170(2) 0.0502(11) Uani 1 1 d . . . . .
O007 O 0.9030(8) 0.6492(6) 0.2156(2) 0.0509(11) Uani 1 1 d . . . . .
N008 N 0.6964(7) 0.7709(6) 0.4008(2) 0.0304(10) Uani 1 1 d . . . . .
O009 O 0.6676(9) 0.7180(7) 0.1278(2) 0.0578(12) Uani 1 1 d . . . . .
O00A O 0.1731(9) 0.2202(8) 0.1280(2) 0.0583(13) Uani 1 1 d . . . . .
N00B N 0.1570(8) 0.4165(6) 0.4040(3) 0.0406(11) Uani 1 1 d . . . . .
C00C C 0.7164(8) 0.6061(6) 0.5179(3) 0.0286(11) Uani 1 1 d . . . . .
N00D N 0.7054(8) 0.9176(6) 0.4056(3) 0.0426(12) Uani 1 1 d . . . . .
C00E C 0.9055(9) 0.7207(7) 0.5423(3) 0.0308(11) Uani 1 1 d . . . . .
H00E H 1.0121 0.7432 0.5127 0.037 Uiso 1 1 calc R . . . .
C00F C 0.0907(9) 0.2974(7) 0.6059(3) 0.0318(11) Uani 1 1 d . . . . .
H00F H -0.0286 0.3692 0.6199 0.038 Uiso 1 1 calc R . . . .
C00G C 0.2389(8) 0.1061(6) 0.5176(3) 0.0278(11) Uani 1 1 d . . . . .
C00H C 0.9397(9) 0.8012(7) 0.6083(3) 0.0324(11) Uani 1 1 d . . . . .
H00H H 1.0741 0.8742 0.6241 0.039 Uiso 1 1 calc R . . . .
C00I C 0.8157(9) 0.8684(7) 0.7246(3) 0.0301(11) Uani 1 1 d . . . . .
C00J C 0.3073(9) 0.3670(7) 0.7240(3) 0.0304(11) Uani 1 1 d . . . . .
C00K C 0.4505(9) 0.1652(7) 0.6301(3) 0.0330(12) Uani 1 1 d . . . . .
H00K H 0.5816 0.1456 0.6607 0.040 Uiso 1 1 calc R . . . .
C00L C 0.0688(9) 0.2159(6) 0.5398(3) 0.0299(11) Uani 1 1 d . . . . .
H00L H -0.0624 0.2340 0.5090 0.036 Uiso 1 1 calc R . . . .
C00M C 0.4279(9) 0.0832(7) 0.5643(3) 0.0332(12) Uani 1 1 d . . . . .
H00M H 0.5444 0.0086 0.5502 0.040 Uiso 1 1 calc R . . . .
C00N C 0.5612(9) 0.5785(7) 0.5621(3) 0.0354(12) Uani 1 1 d . . . . .
H00N H 0.4310 0.5010 0.5464 0.042 Uiso 1 1 calc R . . . .
C00O C 0.5934(9) 0.6618(7) 0.6283(3) 0.0355(12) Uani 1 1 d . . . . .
H00O H 0.4854 0.6391 0.6575 0.043 Uiso 1 1 calc R . . . .
C00P C 0.6794(8) 0.5069(6) 0.4477(3) 0.0275(11) Uani 1 1 d . . . . .
C00Q C 0.7814(8) 0.7792(6) 0.6537(3) 0.0268(10) Uani 1 1 d . . . . .
C00R C 1.0093(11) 0.9791(8) 0.7514(3) 0.0434(14) Uani 1 1 d . . . . .
H00R H 1.1231 0.9953 0.7232 0.052 Uiso 1 1 calc R . . . .
C00S C 0.6783(8) 0.5987(7) 0.3905(3) 0.0310(11) Uani 1 1 d . . . . .
C00T C 0.2823(9) 0.2789(6) 0.6535(3) 0.0270(10) Uani 1 1 d . . . . .
C00U C 0.2198(8) 0.0087(6) 0.4475(3) 0.0279(11) Uani 1 1 d . . . . .
C00V C 0.1720(8) 0.0983(6) 0.3897(3) 0.0297(11) Uani 1 1 d . . . . .
C00W C 0.1457(10) 0.0067(8) 0.3178(3) 0.0393(13) Uani 1 1 d . . . . .
H00A H 0.2954 0.0130 0.3005 0.047 Uiso 1 1 calc R . . . .
H00B H 0.1035 -0.1184 0.3169 0.047 Uiso 1 1 calc R . . . .
C00X C -0.0044(10) 0.1527(8) 0.2169(3) 0.0393(13) Uani 1 1 d . . . . .
H00X H -0.1376 0.1947 0.1933 0.047 Uiso 1 1 calc R . . . .
C00Y C 0.8785(12) 1.0424(8) 0.8584(3) 0.0443(15) Uani 1 1 d . . . . .
C00Z C 0.6507(10) 0.5078(8) 0.3181(3) 0.0399(13) Uani 1 1 d . . . . .
H00C H 0.7994 0.5153 0.3003 0.048 Uiso 1 1 calc R . . . .
H00D H 0.6091 0.3825 0.3168 0.048 Uiso 1 1 calc R . . . .
C010 C -0.0326(10) 0.0830(8) 0.2716(3) 0.0410(13) Uani 1 1 d . . . . .
H010 H -0.1844 0.0812 0.2829 0.049 Uiso 1 1 calc R . . . .
C011 C 0.3503(12) 0.5414(8) 0.8577(3) 0.0462(15) Uani 1 1 d . . . . .
C012 C 0.5001(11) 0.3533(9) 0.7712(3) 0.0435(14) Uani 1 1 d . . . . .
H012 H 0.6207 0.2830 0.7571 0.052 Uiso 1 1 calc R . . . .
C013 C 0.2136(11) 0.1716(9) 0.1888(3) 0.0451(14) Uani 1 1 d . . . . .
C014 C 1.0397(12) 1.0644(9) 0.8168(3) 0.0488(15) Uani 1 1 d . . . . .
H014 H 1.1724 1.1388 0.8332 0.059 Uiso 1 1 calc R . . . .
C015 C 0.4950(10) 0.6564(8) 0.2182(3) 0.0400(13) Uani 1 1 d . . . . .
H015 H 0.3619 0.7007 0.1954 0.048 Uiso 1 1 calc R . . . .
C016 C 0.7127(11) 0.6719(8) 0.1892(3) 0.0434(14) Uani 1 1 d . . . . .
C017 C 0.1559(12) 0.5618(9) 0.8139(3) 0.0479(15) Uani 1 1 d . . . . .
H017 H 0.0375 0.6336 0.8286 0.057 Uiso 1 1 calc R . . . .
C018 C 0.4700(11) 0.5860(9) 0.2732(3) 0.0435(14) Uani 1 1 d . . . . .
H018 H 0.3195 0.5852 0.2856 0.052 Uiso 1 1 calc R . . . .
C019 C 0.6852(12) 0.9340(10) 0.8351(3) 0.0527(16) Uani 1 1 d . . . . .
H019 H 0.5747 0.9173 0.8642 0.063 Uiso 1 1 calc R . . . .
C01A C 0.1364(11) 0.4752(8) 0.7480(3) 0.0427(14) Uani 1 1 d . . . . .
H01A H 0.0022 0.4893 0.7176 0.051 Uiso 1 1 calc R . . . .
C01B C 0.5234(11) 0.4366(10) 0.8370(3) 0.0518(16) Uani 1 1 d . . . . .
H01B H 0.6564 0.4225 0.8678 0.062 Uiso 1 1 calc R . . . .
C01C C 0.6550(11) 0.8506(9) 0.7691(3) 0.0459(15) Uani 1 1 d . . . . .
H01H H 0.5202 0.7782 0.7530 0.055 Uiso 1 1 calc R . . . .
C01D C 0.8641(16) 0.7373(12) 0.0923(4) 0.070(2) Uani 1 1 d . . . . .
H01I H 0.9976 0.7906 0.1247 0.085 Uiso 1 1 calc R . . . .
H01J H 0.8276 0.8151 0.0578 0.085 Uiso 1 1 calc R . . . .
C01E C 0.3748(15) 0.2469(11) 0.0947(4) 0.066(2) Uani 1 1 d . . . . .
H01C H 0.5036 0.3021 0.1285 0.079 Uiso 1 1 calc R . . . .
H01D H 0.3389 0.3251 0.0604 0.079 Uiso 1 1 calc R . . . .
C01F C 0.4399(19) 0.0758(12) 0.0620(5) 0.080(3) Uani 1 1 d . . . . .
H01E H 0.5606 0.0929 0.0340 0.120 Uiso 1 1 calc GR . . . .
H01F H 0.3052 0.0151 0.0333 0.120 Uiso 1 1 calc GR . . . .
H01G H 0.4972 0.0055 0.0968 0.120 Uiso 1 1 calc GR . . . .
C01G C 0.920(2) 0.5649(14) 0.0594(5) 0.088(3) Uani 1 1 d . . . . .
H01K H 1.0382 0.5783 0.0302 0.132 Uiso 1 1 calc GR . . . .
H01L H 0.7816 0.5065 0.0320 0.132 Uiso 1 1 calc GR . . . .
H01M H 0.9779 0.4942 0.0941 0.132 Uiso 1 1 calc GR . . . .

loop_
_atom_site_aniso_label
_atom_site_aniso_U_11
_atom_site_aniso_U_22
_atom_site_aniso_U_33
_atom_site_aniso_U_23
_atom_site_aniso_U_13
_atom_site_aniso_U_12
Cl00 0.0786(14) 0.0820(13) 0.0378(9) -0.0064(8) 0.0102(8) 0.0018(10)
Cl1 0.0744(14) 0.0775(13) 0.0389(8) -0.0074(8) 0.0082(8) -0.0031(10)
O003 0.030(2) 0.0227(18) 0.048(2) 0.0110(14) 0.0101(15) 0.0063(14)
O004 0.028(2) 0.0227(19) 0.050(2) 0.0106(15) 0.0011(16) 0.0019(14)
N005 0.017(2) 0.032(3) 0.043(2) 0.0134(18) 0.0058(16) 0.0041(16)
O006 0.035(2) 0.063(3) 0.055(2) 0.021(2) 0.0015(18) 0.0003(19)
O007 0.033(2) 0.064(3) 0.058(3) 0.020(2) 0.0014(18) 0.0026(19)
N008 0.016(2) 0.033(3) 0.046(2) 0.0146(18) 0.0089(17) 0.0064(16)
O009 0.056(3) 0.078(3) 0.045(2) 0.020(2) 0.011(2) 0.014(2)
O00A 0.051(3) 0.084(4) 0.045(2) 0.020(2) 0.010(2) 0.017(2)
N00B 0.028(3) 0.025(3) 0.073(3) 0.021(2) 0.007(2) 0.0075(18)
C00C 0.016(3) 0.028(3) 0.046(3) 0.015(2) 0.009(2) 0.0057(19)
N00D 0.028(3) 0.023(3) 0.083(4) 0.021(2) 0.012(2) 0.0047(18)
C00E 0.018(3) 0.027(3) 0.050(3) 0.012(2) 0.009(2) 0.0031(19)
C00F 0.019(3) 0.034(3) 0.044(3) 0.010(2) 0.006(2) 0.008(2)
C00G 0.018(3) 0.025(3) 0.044(3) 0.013(2) 0.008(2) -0.0002(18)
C00H 0.016(3) 0.039(3) 0.043(3) 0.008(2) 0.005(2) -0.005(2)
C00I 0.024(3) 0.031(3) 0.039(3) 0.015(2) 0.006(2) 0.003(2)
C00J 0.023(3) 0.034(3) 0.038(3) 0.015(2) 0.0050(19) -0.002(2)
C00K 0.021(3) 0.034(3) 0.046(3) 0.013(2) 0.001(2) 0.008(2)
C00L 0.022(3) 0.024(2) 0.046(3) 0.012(2) 0.005(2) 0.0060(19)
C00M 0.025(3) 0.027(3) 0.050(3) 0.012(2) 0.007(2) 0.012(2)
C00N 0.025(3) 0.032(3) 0.050(3) 0.012(2) 0.005(2) -0.009(2)
C00O 0.025(3) 0.041(3) 0.043(3) 0.013(2) 0.009(2) -0.007(2)
C00P 0.011(2) 0.026(3) 0.049(3) 0.014(2) 0.0061(19) 0.0064(18)
C00Q 0.019(3) 0.021(2) 0.044(3) 0.015(2) 0.0035(19) 0.0044(17)
C00R 0.041(4) 0.042(3) 0.048(3) 0.010(3) 0.010(3) -0.012(3)
C00S 0.021(3) 0.031(3) 0.043(3) 0.012(2) 0.006(2) 0.005(2)
C00T 0.021(3) 0.019(2) 0.045(3) 0.014(2) 0.008(2) 0.0008(17)
C00U 0.014(2) 0.025(3) 0.049(3) 0.013(2) 0.0083(19) 0.0016(18)
C00V 0.022(3) 0.027(3) 0.043(3) 0.012(2) 0.007(2) 0.0036(19)
C00W 0.036(3) 0.044(3) 0.040(3) 0.010(2) 0.008(2) 0.011(2)
C00X 0.030(3) 0.046(3) 0.040(3) 0.008(2) -0.003(2) 0.008(2)
C00Y 0.056(4) 0.039(3) 0.038(3) 0.005(2) 0.004(3) 0.007(3)
C00Z 0.034(3) 0.046(3) 0.041(3) 0.010(2) 0.005(2) 0.013(2)
C010 0.035(3) 0.050(3) 0.039(3) 0.004(2) 0.006(2) 0.015(3)
C011 0.060(4) 0.041(3) 0.038(3) 0.005(2) 0.009(3) 0.001(3)
C012 0.032(3) 0.052(4) 0.046(3) 0.008(3) 0.004(2) 0.011(3)
C013 0.039(4) 0.058(4) 0.038(3) 0.012(3) 0.001(2) 0.005(3)
C014 0.045(4) 0.054(4) 0.045(3) 0.004(3) 0.003(3) -0.013(3)
C015 0.035(3) 0.042(3) 0.043(3) 0.009(2) 0.001(2) 0.010(2)
C016 0.043(4) 0.045(3) 0.043(3) 0.011(2) 0.002(3) 0.006(3)
C017 0.050(4) 0.053(4) 0.042(3) 0.008(3) 0.012(3) 0.013(3)
C018 0.040(3) 0.054(3) 0.037(3) 0.006(2) 0.007(2) 0.017(3)
C019 0.044(4) 0.066(4) 0.050(4) 0.004(3) 0.018(3) -0.004(3)
C01A 0.040(4) 0.042(3) 0.047(3) 0.009(3) 0.006(2) 0.011(3)
C01B 0.034(4) 0.076(5) 0.043(3) 0.011(3) -0.003(3) 0.002(3)
C01C 0.035(4) 0.055(4) 0.047(3) 0.004(3) 0.010(3) -0.011(3)
C01D 0.075(6) 0.078(5) 0.066(5) 0.026(4) 0.018(4) 0.019(4)
C01E 0.070(5) 0.068(5) 0.064(4) 0.023(4) 0.013(4) 0.014(4)
C01F 0.096(7) 0.075(6) 0.077(5) 0.022(4) 0.023(5) 0.031(5)
C01G 0.099(8) 0.097(7) 0.081(6) 0.029(5) 0.034(5) 0.034(6)

loop_
_atom_type_symbol
_atom_type_description
_atom_type_scat_dispersion_real
_atom_type_scat_dispersion_imag
_atom_type_scat_source
C C 0.0181 0.0091 'International Tables Vol C Tables 4.2.6.8 and 6.1.1.4'
H H 0.0000 0.0000 'International Tables Vol C Tables 4.2.6.8 and 6.1.1.4'
Cl Cl 0.3639 0.7018 'International Tables Vol C Tables 4.2.6.8 and 6.1.1.4'
N N 0.0311 0.0180 'International Tables Vol C Tables 4.2.6.8 and 6.1.1.4'
O O 0.0492 0.0322 'International Tables Vol C Tables 4.2.6.8 and 6.1.1.4'

loop_
_geom_angle_atom_site_label_1
_geom_angle_atom_site_label_2
_geom_angle_atom_site_label_3
_geom_angle
_geom_angle_site_symmetry_1
_geom_angle_site_symmetry_3
_geom_angle_publ_flag
N00B N005 C00V 176.5(5) . . ?
N00D N008 C00S 175.7(5) . . ?
C016 O009 C01D 116.2(6) . . ?
C013 O00A C01E 116.1(5) . . ?
C00E C00C C00P 122.8(4) . . ?
C00N C00C C00E 118.2(5) . . ?
C00N C00C C00P 118.9(5) . . ?
C00C C00E H00E 119.6 . . ?
C00H C00E C00C 120.8(5) . . ?
C00H C00E H00E 119.6 . . ?
C00L C00F H00F 118.7 . . ?
C00L C00F C00T 122.6(4) . . ?
C00T C00F H00F 118.7 . . ?
C00L C00G C00U 122.7(4) . . ?
C00M C00G C00L 118.0(5) . . ?
C00M C00G C00U 119.3(4) . . ?
C00E C00H H00H 119.0 . . ?
C00E C00H C00Q 122.0(5) . . ?
C00Q C00H H00H 119.0 . . ?
C00R C00I C00Q 122.1(5) . . ?
C01C C00I C00Q 122.1(5) . . ?
C01C C00I C00R 115.8(5) . . ?
C012 C00J C00T 123.1(5) . . ?
C012 C00J C01A 115.5(5) . . ?
C01A C00J C00T 121.3(4) . . ?
C00M C00K H00K 119.3 . . ?
C00M C00K C00T 121.4(5) . . ?
C00T C00K H00K 119.3 . . ?
C00F C00L C00G 120.3(5) . . ?
C00F C00L H00L 119.8 . . ?
C00G C00L H00L 119.8 . . ?
C00G C00M H00M 119.1 . . ?
C00K C00M C00G 121.7(4) . . ?
C00K C00M H00M 119.1 . . ?
C00C C00N H00N 119.5 . . ?
C00O C00N C00C 121.0(5) . . ?
C00O C00N H00N 119.5 . . ?
C00N C00O H00O 119.1 . . ?
C00N C00O C00Q 121.8(5) . . ?
C00Q C00O H00O 119.1 . . ?
O004 C00P C00C 120.0(4) . . ?
O004 C00P C00S 120.0(5) . . ?
C00S C00P C00C 120.0(4) . . ?
C00H C00Q C00I 122.1(4) . . ?
C00O C00Q C00H 116.0(5) . . ?
C00O C00Q C00I 121.8(4) . . ?
C00I C00R H00R 118.9 . . ?
C014 C00R C00I 122.2(5) . . ?
C014 C00R H00R 118.9 . . ?
N008 C00S C00P 119.3(5) . . ?
N008 C00S C00Z 117.4(4) . . ?
C00P C00S C00Z 123.3(5) . . ?
C00F C00T C00J 122.8(4) . . ?
C00F C00T C00K 116.0(5) . . ?
C00K C00T C00J 121.2(4) . . ?
O003 C00U C00G 120.3(4) . . ?
O003 C00U C00V 119.0(5) . . ?
C00V C00U C00G 120.8(4) . . ?
N005 C00V C00U 119.3(5) . . ?
N005 C00V C00W 117.3(4) . . ?
C00U C00V C00W 123.2(4) . . ?
C00V C00W H00A 108.9 . . ?
C00V C00W H00B 108.9 . . ?
H00A C00W H00B 107.8 . . ?
C010 C00W C00V 113.2(4) . . ?
C010 C00W H00A 108.9 . . ?
C010 C00W H00B 108.9 . . ?
C010 C00X H00X 116.7 . . ?
C010 C00X C013 126.5(5) . . ?
C013 C00X H00X 116.7 . . ?
C014 C00Y Cl1 119.9(5) . . ?
C014 C00Y C019 120.5(6) . . ?
C019 C00Y Cl1 119.5(5) . . ?
C00S C00Z H00C 109.1 . . ?
C00S C00Z H00D 109.1 . . ?
H00C C00Z H00D 107.9 . . ?
C018 C00Z C00S 112.4(4) . . ?
C018 C00Z H00C 109.1 . . ?
C018 C00Z H00D 109.1 . . ?
C00W C010 H010 116.0 . . ?
C00X C010 C00W 128.0(6) . . ?
C00X C010 H010 116.0 . . ?
C017 C011 Cl00 119.4(5) . . ?
C017 C011 C01B 121.2(6) . . ?
C01B C011 Cl00 119.4(5) . . ?
C00J C012 H012 118.5 . . ?
C01B C012 C00J 123.0(5) . . ?
C01B C012 H012 118.5 . . ?
O006 C013 O00A 123.8(6) . . ?
O006 C013 C00X 125.9(6) . . ?
O00A C013 C00X 110.3(5) . . ?
C00R C014 H014 120.0 . . ?
C00Y C014 C00R 119.9(6) . . ?
C00Y C014 H014 120.0 . . ?
C016 C015 H015 117.2 . . ?
C018 C015 H015 117.2 . . ?
C018 C015 C016 125.7(5) . . ?
O007 C016 O009 123.6(6) . . ?
O007 C016 C015 127.0(6) . . ?
O009 C016 C015 109.5(5) . . ?
C011 C017 H017 120.7 . . ?
C011 C017 C01A 118.5(6) . . ?
C01A C017 H017 120.7 . . ?
C00Z C018 H018 116.1 . . ?
C015 C018 C00Z 127.8(6) . . ?
C015 C018 H018 116.1 . . ?
C00Y C019 H019 120.5 . . ?
C01C C019 C00Y 119.1(6) . . ?
C01C C019 H019 120.5 . . ?
C00J C01A H01A 118.6 . . ?
C017 C01A C00J 122.7(6) . . ?
C017 C01A H01A 118.6 . . ?
C011 C01B H01B 120.5 . . ?
C012 C01B C011 119.0(6) . . ?
C012 C01B H01B 120.5 . . ?
C00I C01C H01H 118.8 . . ?
C019 C01C C00I 122.5(6) . . ?
C019 C01C H01H 118.8 . . ?
O009 C01D H01I 109.9 . . ?
O009 C01D H01J 109.9 . . ?
O009 C01D C01G 109.0(8) . . ?
H01I C01D H01J 108.3 . . ?
C01G C01D H01I 109.9 . . ?
C01G C01D H01J 109.9 . . ?
O00A C01E H01C 110.0 . . ?
O00A C01E H01D 110.0 . . ?
O00A C01E C01F 108.5(7) . . ?
H01C C01E H01D 108.4 . . ?
C01F C01E H01C 110.0 . . ?
C01F C01E H01D 110.0 . . ?
C01E C01F H01E 109.5 . . ?
C01E C01F H01F 109.5 . . ?
C01E C01F H01G 109.5 . . ?
H01E C01F H01F 109.5 . . ?
H01E C01F H01G 109.5 . . ?
H01F C01F H01G 109.5 . . ?
C01D C01G H01K 109.5 . . ?
C01D C01G H01L 109.5 . . ?
C01D C01G H01M 109.5 . . ?
H01K C01G H01L 109.5 . . ?
H01K C01G H01M 109.5 . . ?
H01L C01G H01M 109.5 . . ?

loop_
_geom_bond_atom_site_label_1
_geom_bond_atom_site_label_2
_geom_bond_distance
_geom_bond_site_symmetry_2
_geom_bond_publ_flag
Cl00 C011 1.751(6) . ?
Cl1 C00Y 1.746(6) . ?
O003 C00U 1.237(6) . ?
O004 C00P 1.232(6) . ?
N005 N00B 1.122(6) . ?
N005 C00V 1.319(7) . ?
O006 C013 1.218(8) . ?
O007 C016 1.200(8) . ?
N008 N00D 1.124(6) . ?
N008 C00S 1.316(7) . ?
O009 C016 1.333(7) . ?
O009 C01D 1.452(10) . ?
O00A C013 1.327(7) . ?
O00A C01E 1.461(10) . ?
C00C C00E 1.393(8) . ?
C00C C00N 1.388(7) . ?
C00C C00P 1.492(8) . ?
C00E H00E 0.9500 . ?
C00E C00H 1.369(8) . ?
C00F H00F 0.9500 . ?
C00F C00L 1.373(7) . ?
C00F C00T 1.402(7) . ?
C00G C00L 1.401(7) . ?
C00G C00M 1.389(7) . ?
C00G C00U 1.488(7) . ?
C00H H00H 0.9500 . ?
C00H C00Q 1.412(7) . ?
C00I C00Q 1.475(7) . ?
C00I C00R 1.404(8) . ?
C00I C01C 1.403(8) . ?
C00J C00T 1.467(7) . ?
C00J C012 1.395(8) . ?
C00J C01A 1.410(8) . ?
C00K H00K 0.9500 . ?
C00K C00M 1.369(8) . ?
C00K C00T 1.418(7) . ?
C00L H00L 0.9500 . ?
C00M H00M 0.9500 . ?
C00N H00N 0.9500 . ?
C00N C00O 1.378(8) . ?
C00O H00O 0.9500 . ?
C00O C00Q 1.404(8) . ?
C00P C00S 1.440(7) . ?
C00R H00R 0.9500 . ?
C00R C014 1.370(9) . ?
C00S C00Z 1.508(7) . ?
C00U C00V 1.440(7) . ?
C00V C00W 1.501(7) . ?
C00W H00A 0.9900 . ?
C00W H00B 0.9900 . ?
C00W C010 1.498(8) . ?
C00X H00X 0.9500 . ?
C00X C010 1.324(9) . ?
C00X C013 1.479(9) . ?
C00Y C014 1.369(10) . ?
C00Y C019 1.382(10) . ?
C00Z H00C 0.9900 . ?
C00Z H00D 0.9900 . ?
C00Z C018 1.498(8) . ?
C010 H010 0.9500 . ?
C011 C017 1.374(10) . ?
C011 C01B 1.384(10) . ?
C012 H012 0.9500 . ?
C012 C01B 1.372(9) . ?
C014 H014 0.9500 . ?
C015 H015 0.9500 . ?
C015 C016 1.483(9) . ?
C015 C018 1.329(9) . ?
C017 H017 0.9500 . ?
C017 C01A 1.384(8) . ?
C018 H018 0.9500 . ?
C019 H019 0.9500 . ?
C019 C01C 1.375(9) . ?
C01A H01A 0.9500 . ?
C01B H01B 0.9500 . ?
C01C H01H 0.9500 . ?
C01D H01I 0.9900 . ?
C01D H01J 0.9900 . ?
C01D C01G 1.462(13) . ?
C01E H01C 0.9900 . ?
C01E H01D 0.9900 . ?
C01E C01F 1.470(12) . ?
C01F H01E 0.9800 . ?
C01F H01F 0.9800 . ?
C01F H01G 0.9800 . ?
C01G H01K 0.9800 . ?
C01G H01L 0.9800 . ?
C01G H01M 0.9800 . ?
